data_4120068
loop_
_publ_author_name
'Brian D. Rekken'
'Thomas M. Brown'
'James C. Fettinger'
'Felicitas Lips'
'Heikki M. Tuononen'
'Rolfe H. Herber'
'Philip P. Power'

_publ_section_title
;
 Dispersion Forces and Counterintuitive Steric Effects in Main Group
 Molecules: Heavier Group 14 (Si-Pb) Dichalcogenolate Carbene Analogues
 with Sub-90\% Interligand Bond Angles
;
_journal_name_full 'Journal of the American Chemical Society'
_journal_page_first 10134
_journal_page_last 10148
_journal_paper_doi 10.1021/ja403802a
_journal_volume 135
_journal_year 2013
_chemical_formula_moiety 'C60 H74 Se3'
_chemical_formula_sum 'C60 H74 Se3'
_chemical_formula_weight 1032.07
_chemical_name_systematic
;
 ?
;
_space_group_crystal_system triclinic
_space_group_IT_number 2
_space_group_name_Hall '-P 1'
_space_group_name_H-M_alt 'P -1'
_symmetry_space_group_name_Hall '-P 1'
_symmetry_space_group_name_H-M 'P -1'
_atom_sites_solution_hydrogens geom
_audit_creation_method SHELXL-2012
_cell_angle_alpha 110.151(3)
_cell_angle_beta 98.376(2)
_cell_angle_gamma 109.783(2)
_cell_formula_units_Z 1
_cell_length_a 9.2869(13)
_cell_length_b 12.812(2)
_cell_length_c 13.0226(18)
_cell_measurement_reflns_used 9967
_cell_measurement_temperature 90(2)
_cell_measurement_theta_max 30.49
_cell_measurement_theta_min 2.37
_cell_volume 1307.1(3)
_computing_cell_refinement 'SAINT (8.27b) (Bruker, 2012)'
_computing_data_collection 'SMART (Version 5.054) (Bruker, 2002)'
_computing_data_reduction 'SAINT (8.27b) (Bruker, 2012)'
_computing_molecular_graphics 'Bruker SHELXTL'
_computing_publication_material 'Bruker SHELXTL'
_computing_structure_refinement 'SHELXL-2012 (Sheldrick, 2012)'
_computing_structure_solution 'SHELXS-97 (Sheldrick, 2008)'
_diffrn_ambient_temperature 90(2)
_diffrn_measured_fraction_theta_full 0.999
_diffrn_measured_fraction_theta_max 0.998
_diffrn_measurement_device_type 'Bruker SMART1000 CCD'
_diffrn_measurement_method '\f and \w scans'
_diffrn_radiation_source 'sealed tube'
_diffrn_radiation_type MoK\a
_diffrn_radiation_wavelength 0.71073
_diffrn_reflns_av_unetI/netI 0.0458
_diffrn_reflns_Laue_measured_fraction_full 0.999
_diffrn_reflns_Laue_measured_fraction_max 0.998
_diffrn_reflns_limit_h_max 11
_diffrn_reflns_limit_h_min -12
_diffrn_reflns_limit_k_max 15
_diffrn_reflns_limit_k_min -16
_diffrn_reflns_limit_l_max 16
_diffrn_reflns_limit_l_min -14
_diffrn_reflns_number 5985
_diffrn_reflns_point_group_measured_fraction_full 0.999
_diffrn_reflns_point_group_measured_fraction_max 0.998
_diffrn_reflns_theta_full 25.242
_diffrn_reflns_theta_max 27.496
_diffrn_reflns_theta_min 1.744
_exptl_absorpt_coefficient_mu 2.147
_exptl_absorpt_correction_T_max 0.6557
_exptl_absorpt_correction_T_min 0.5133
_exptl_absorpt_correction_type multi-scan
_exptl_absorpt_process_details 'SADABS 2012/1 (Sheldrick, 2012)'
_exptl_crystal_colour Orange
_exptl_crystal_density_diffrn 1.311
_exptl_crystal_description Plate
_exptl_crystal_F_000 536
_exptl_crystal_size_max 0.332
_exptl_crystal_size_mid 0.313
_exptl_crystal_size_min 0.168
_refine_diff_density_max 4.251
_refine_diff_density_min -1.775
_refine_diff_density_rms 0.133
_refine_ls_extinction_method none
_refine_ls_goodness_of_fit_ref 1.079
_refine_ls_hydrogen_treatment constr
_refine_ls_matrix_type full
_refine_ls_number_parameters 299
_refine_ls_number_reflns 5985
_refine_ls_number_restraints 0
_refine_ls_restrained_S_all 1.079
_refine_ls_R_factor_all 0.0662
_refine_ls_R_factor_gt 0.0605
_refine_ls_shift/su_max 0.001
_refine_ls_shift/su_mean 0.000
_refine_ls_structure_factor_coef Fsqd
_refine_ls_weighting_details
;
 w=1/[\s^2^(Fo^2^)+(0.1203P)^2^+0.6726P]
 where P=(Fo^2^+2Fc^2^)/3
;
_refine_ls_weighting_scheme calc
_refine_ls_wR_factor_gt 0.1633
_refine_ls_wR_factor_ref 0.1699
_reflns_Friedel_coverage 0.000
_reflns_number_gt 5295
_reflns_number_total 5985
_reflns_threshold_expression 'I > 2\s(I)'
_cod_data_source_file ja403802a_si_011.cif
_cod_data_source_block bdr95f2mi
_cod_database_code 4120068
_shelx_space_group_comment
;
The symmetry employed for this shelxl refinement is uniquely defined
by the following loop, which should always be used as a source of
symmetry information in preference to the above space-group names.
They are only intended as comments.
;
_shelx_estimated_absorpt_t_min 0.536
_shelx_estimated_absorpt_t_max 0.714
_shelxl_version_number 2012-6

loop_
_space_group_symop_operation_xyz
'x, y, z'
'-x, -y, -z'

loop_
_atom_site_label
_atom_site_type_symbol
_atom_site_fract_x
_atom_site_fract_y
_atom_site_fract_z
_atom_site_U_iso_or_equiv
_atom_site_adp_type
_atom_site_occupancy
_atom_site_site_symmetry_order
_atom_site_calc_flag
_atom_site_refinement_flags_posn
_atom_site_refinement_flags_adp
_atom_site_refinement_flags_occupancy
Se1 Se 0.51852(3) 0.64466(3) 0.61215(2) 0.02371(14) Uani 1 1 d . . .
Se2 Se 0.55396(7) 0.55579(5) 0.44344(5) 0.01877(16) Uani 0.5 1 d . . P
C1 C 0.7247(3) 0.7228(2) 0.7262(2) 0.0105(5) Uani 1 1 d . . .
C2 C 0.7384(3) 0.7011(2) 0.8250(2) 0.0126(5) Uani 1 1 d . . .
C3 C 0.8821(3) 0.7725(3) 0.9143(2) 0.0163(5) Uani 1 1 d . . .
H3 H 0.8925 0.7594 0.9820 0.020 Uiso 1 1 calc R U .
C4 C 1.0105(3) 0.8624(3) 0.9063(2) 0.0182(5) Uani 1 1 d . . .
H4 H 1.1074 0.9100 0.9676 0.022 Uiso 1 1 calc R U .
C5 C 0.9939(3) 0.8812(3) 0.8069(2) 0.0165(5) Uani 1 1 d . . .
H5 H 1.0809 0.9421 0.8009 0.020 Uiso 1 1 calc R U .
C6 C 0.8527(3) 0.8128(2) 0.7159(2) 0.0133(5) Uani 1 1 d . . .
C7 C 0.6029(3) 0.6078(2) 0.8401(2) 0.0133(5) Uani 1 1 d . . .
C8 C 0.4857(3) 0.6405(3) 0.8810(3) 0.0188(6) Uani 1 1 d . . .
C9 C 0.3610(4) 0.5526(3) 0.8953(3) 0.0223(6) Uani 1 1 d . . .
H9 H 0.2802 0.5730 0.9226 0.027 Uiso 1 1 calc R U .
C10 C 0.3542(4) 0.4372(3) 0.8704(3) 0.0222(6) Uani 1 1 d . . .
H10 H 0.2700 0.3792 0.8818 0.027 Uiso 1 1 calc R U .
C11 C 0.4682(4) 0.4054(3) 0.8291(3) 0.0221(6) Uani 1 1 d . . .
H11 H 0.4609 0.3250 0.8111 0.026 Uiso 1 1 calc R U .
C12 C 0.5953(4) 0.4897(3) 0.8131(2) 0.0170(5) Uani 1 1 d . . .
C13 C 0.4934(4) 0.7684(3) 0.9134(3) 0.0287(7) Uani 1 1 d . . .
H13 H 0.5676 0.8086 0.8764 0.034 Uiso 1 1 calc R U .
C14 C 0.3317(5) 0.7682(4) 0.8708(4) 0.0471(11) Uani 1 1 d . . .
H14A H 0.2854 0.7154 0.7885 0.071 Uiso 1 1 calc R U .
H14B H 0.3460 0.8518 0.8847 0.071 Uiso 1 1 calc R U .
H14C H 0.2595 0.7373 0.9117 0.071 Uiso 1 1 calc R U .
C15 C 0.5656(6) 0.8434(4) 1.0431(4) 0.0494(11) Uani 1 1 d . . .
H15A H 0.4947 0.8068 1.0819 0.074 Uiso 1 1 calc R U .
H15B H 0.5776 0.9276 1.0629 0.074 Uiso 1 1 calc R U .
H15C H 0.6709 0.8440 1.0676 0.074 Uiso 1 1 calc R U .
C16 C 0.7212(4) 0.4528(3) 0.7687(3) 0.0269(7) Uani 1 1 d . . .
H16 H 0.7688 0.5063 0.7308 0.032 Uiso 1 1 calc R U .
C17 C 0.6504(6) 0.3189(3) 0.6784(4) 0.0477(12) Uani 1 1 d . . .
H17A H 0.6236 0.2638 0.7163 0.071 Uiso 1 1 calc R U .
H17B H 0.7293 0.3056 0.6392 0.071 Uiso 1 1 calc R U .
H17C H 0.5533 0.3021 0.6225 0.071 Uiso 1 1 calc R U .
C18 C 0.8571(5) 0.4743(4) 0.8663(4) 0.0394(9) Uani 1 1 d . . .
H18A H 0.8151 0.4207 0.9034 0.059 Uiso 1 1 calc R U .
H18B H 0.9031 0.5600 0.9225 0.059 Uiso 1 1 calc R U .
H18C H 0.9403 0.4562 0.8354 0.059 Uiso 1 1 calc R U .
C19 C 0.8377(3) 0.8413(3) 0.6135(2) 0.0155(5) Uani 1 1 d . . .
C20 C 0.8857(3) 0.7830(3) 0.5203(2) 0.0191(6) Uani 1 1 d . . .
C21 C 0.8682(4) 0.8117(3) 0.4259(3) 0.0276(7) Uani 1 1 d . . .
H21 H 0.8991 0.7727 0.3621 0.033 Uiso 1 1 calc R U .
C22 C 0.8072(4) 0.8951(3) 0.4239(3) 0.0308(8) Uani 1 1 d . . .
H22 H 0.7973 0.9139 0.3595 0.037 Uiso 1 1 calc R U .
C23 C 0.7606(4) 0.9515(3) 0.5151(3) 0.0306(8) Uani 1 1 d . . .
H23 H 0.7179 1.0085 0.5126 0.037 Uiso 1 1 calc R U .
C24 C 0.7748(4) 0.9264(3) 0.6117(3) 0.0236(6) Uani 1 1 d . . .
C25 C 0.9593(5) 0.6940(3) 0.5226(3) 0.0302(7) Uani 1 1 d . . .
H25 H 0.9157 0.6558 0.5730 0.036 Uiso 1 1 calc R U .
C26 C 0.9180(7) 0.5896(4) 0.4042(4) 0.0532(13) Uani 1 1 d . . .
H26A H 0.9726 0.6229 0.3561 0.080 Uiso 1 1 calc R U .
H26B H 0.8019 0.5512 0.3678 0.080 Uiso 1 1 calc R U .
H26C H 0.9531 0.5285 0.4133 0.080 Uiso 1 1 calc R U .
C27 C 1.1403(5) 0.7621(4) 0.5757(3) 0.0403(9) Uani 1 1 d . . .
H27A H 1.1869 0.8009 0.5282 0.060 Uiso 1 1 calc R U .
H27B H 1.1854 0.7042 0.5802 0.060 Uiso 1 1 calc R U .
H27C H 1.1653 0.8250 0.6529 0.060 Uiso 1 1 calc R U .
C28 C 0.7261(5) 0.9926(4) 0.7121(4) 0.0371(9) Uani 1 1 d . . .
H28 H 0.7233 0.9504 0.7641 0.044 Uiso 1 1 calc R U .
C29 C 0.5592(5) 0.9873(4) 0.6746(5) 0.0536(13) Uani 1 1 d . . .
H29A H 0.5608 1.0346 0.6293 0.080 Uiso 1 1 calc R U .
H29B H 0.5272 1.0218 0.7424 0.080 Uiso 1 1 calc R U .
H29C H 0.4826 0.9019 0.6281 0.080 Uiso 1 1 calc R U .
C30 C 0.8510(6) 1.1250(5) 0.7802(3) 0.0460(10) Uani 1 1 d . . .
H30A H 0.9557 1.1258 0.8071 0.069 Uiso 1 1 calc R U .
H30B H 0.8196 1.1656 0.8461 0.069 Uiso 1 1 calc R U .
H30C H 0.8577 1.1685 0.7309 0.069 Uiso 1 1 calc R U .

loop_
_atom_site_aniso_label
_atom_site_aniso_U_11
_atom_site_aniso_U_22
_atom_site_aniso_U_33
_atom_site_aniso_U_23
_atom_site_aniso_U_13
_atom_site_aniso_U_12
Se1 0.01783(19) 0.0238(2) 0.0185(2) -0.00146(14) -0.00554(13) 0.01136(14)
Se2 0.0234(3) 0.0141(3) 0.0096(3) 0.0050(2) 0.0029(2) -0.0018(2)
C1 0.0119(11) 0.0117(11) 0.0074(11) 0.0032(9) 0.0027(9) 0.0054(9)
C2 0.0152(12) 0.0130(12) 0.0112(12) 0.0050(10) 0.0052(10) 0.0074(10)
C3 0.0166(13) 0.0195(13) 0.0116(12) 0.0069(10) 0.0011(10) 0.0071(11)
C4 0.0128(12) 0.0203(13) 0.0153(13) 0.0059(11) 0.0003(10) 0.0031(10)
C5 0.0133(12) 0.0165(13) 0.0170(13) 0.0060(11) 0.0047(10) 0.0043(10)
C6 0.0143(12) 0.0152(12) 0.0136(12) 0.0069(10) 0.0062(10) 0.0080(10)
C7 0.0164(12) 0.0140(12) 0.0107(11) 0.0071(9) 0.0033(9) 0.0062(10)
C8 0.0177(13) 0.0232(14) 0.0212(14) 0.0135(12) 0.0067(11) 0.0106(11)
C9 0.0189(14) 0.0287(16) 0.0246(15) 0.0155(13) 0.0107(12) 0.0101(12)
C10 0.0164(13) 0.0246(15) 0.0184(14) 0.0131(12) 0.0005(11) -0.0017(11)
C11 0.0322(16) 0.0169(13) 0.0151(13) 0.0088(11) 0.0076(12) 0.0059(12)
C12 0.0265(14) 0.0161(12) 0.0096(12) 0.0065(10) 0.0074(11) 0.0086(11)
C13 0.0334(17) 0.0287(16) 0.043(2) 0.0229(15) 0.0246(16) 0.0212(14)
C14 0.048(2) 0.052(2) 0.069(3) 0.034(2) 0.022(2) 0.040(2)
C15 0.065(3) 0.0211(17) 0.052(3) 0.0056(17) 0.009(2) 0.0211(19)
C16 0.0406(18) 0.0196(14) 0.0324(17) 0.0141(13) 0.0256(15) 0.0171(13)
C17 0.084(3) 0.0215(17) 0.047(2) 0.0125(17) 0.045(2) 0.0237(19)
C18 0.042(2) 0.045(2) 0.052(2) 0.0249(19) 0.0274(19) 0.0309(18)
C19 0.0114(11) 0.0191(13) 0.0152(13) 0.0099(11) 0.0041(10) 0.0029(10)
C20 0.0190(13) 0.0166(13) 0.0138(13) 0.0062(11) 0.0057(10) -0.0014(11)
C21 0.0338(17) 0.0234(15) 0.0125(13) 0.0085(12) 0.0061(12) -0.0035(13)
C22 0.0221(15) 0.0389(19) 0.0184(15) 0.0210(14) -0.0054(12) -0.0063(13)
C23 0.0251(16) 0.0388(19) 0.041(2) 0.0326(17) 0.0081(15) 0.0130(15)
C24 0.0199(14) 0.0334(16) 0.0280(16) 0.0216(14) 0.0100(12) 0.0131(13)
C25 0.052(2) 0.0250(16) 0.0242(16) 0.0126(13) 0.0250(16) 0.0202(15)
C26 0.097(4) 0.031(2) 0.037(2) 0.0101(17) 0.046(3) 0.026(2)
C27 0.052(2) 0.059(2) 0.0331(19) 0.0218(18) 0.0223(18) 0.043(2)
C28 0.051(2) 0.054(2) 0.049(2) 0.041(2) 0.0356(19) 0.043(2)
C29 0.042(2) 0.043(2) 0.092(4) 0.030(2) 0.035(3) 0.028(2)
C30 0.051(2) 0.067(3) 0.0257(19) 0.0136(19) 0.0099(17) 0.038(2)

loop_
_atom_type_symbol
_atom_type_description
_atom_type_scat_dispersion_real
_atom_type_scat_dispersion_imag
_atom_type_scat_source
C C 0.0033 0.0016 'International Tables Vol C Tables 4.2.6.8 and 6.1.1.4'
H H 0.0000 0.0000 'International Tables Vol C Tables 4.2.6.8 and 6.1.1.4'
Se Se -0.0929 2.2259 'International Tables Vol C Tables 4.2.6.8 and 6.1.1.4'

loop_
_geom_angle_atom_site_label_1
_geom_angle_atom_site_label_2
_geom_angle_atom_site_label_3
_geom_angle
_geom_angle_site_symmetry_1
_geom_angle_site_symmetry_3
C1 Se1 Se2 107.08(8) . .
C1 Se1 Se2 105.23(8) . 2_666
Se2 Se1 Se2 67.41(2) . 2_666
Se1 Se2 Se1 112.59(2) . 2_666
Se1 Se2 Se2 56.33(3) . 2_666
Se1 Se2 Se2 56.26(2) 2_666 2_666
C2 C1 C6 121.2(2) . .
C2 C1 Se1 119.25(19) . .
C6 C1 Se1 118.99(19) . .
C3 C2 C1 118.3(2) . .
C3 C2 C7 119.0(2) . .
C1 C2 C7 122.6(2) . .
C4 C3 C2 121.6(3) . .
C4 C3 H3 119.2 . .
C2 C3 H3 119.2 . .
C5 C4 C3 118.8(3) . .
C5 C4 H4 120.6 . .
C3 C4 H4 120.6 . .
C4 C5 C6 121.7(3) . .
C4 C5 H5 119.2 . .
C6 C5 H5 119.2 . .
C5 C6 C1 118.4(2) . .
C5 C6 C19 119.6(2) . .
C1 C6 C19 121.9(2) . .
C8 C7 C12 120.9(2) . .
C8 C7 C2 119.3(2) . .
C12 C7 C2 119.8(2) . .
C7 C8 C9 118.5(3) . .
C7 C8 C13 121.9(3) . .
C9 C8 C13 119.6(3) . .
C10 C9 C8 120.8(3) . .
C10 C9 H9 119.6 . .
C8 C9 H9 119.6 . .
C11 C10 C9 120.5(3) . .
C11 C10 H10 119.8 . .
C9 C10 H10 119.8 . .
C10 C11 C12 121.0(3) . .
C10 C11 H11 119.5 . .
C12 C11 H11 119.5 . .
C11 C12 C7 118.3(3) . .
C11 C12 C16 120.1(3) . .
C7 C12 C16 121.6(3) . .
C8 C13 C14 112.9(3) . .
C8 C13 C15 109.8(3) . .
C14 C13 C15 111.3(3) . .
C8 C13 H13 107.5 . .
C14 C13 H13 107.5 . .
C15 C13 H13 107.5 . .
C13 C14 H14A 109.5 . .
C13 C14 H14B 109.5 . .
H14A C14 H14B 109.5 . .
C13 C14 H14C 109.5 . .
H14A C14 H14C 109.5 . .
H14B C14 H14C 109.5 . .
C13 C15 H15A 109.5 . .
C13 C15 H15B 109.5 . .
H15A C15 H15B 109.5 . .
C13 C15 H15C 109.5 . .
H15A C15 H15C 109.5 . .
H15B C15 H15C 109.5 . .
C12 C16 C18 111.7(3) . .
C12 C16 C17 112.8(3) . .
C18 C16 C17 109.8(3) . .
C12 C16 H16 107.4 . .
C18 C16 H16 107.4 . .
C17 C16 H16 107.4 . .
C16 C17 H17A 109.5 . .
C16 C17 H17B 109.5 . .
H17A C17 H17B 109.5 . .
C16 C17 H17C 109.5 . .
H17A C17 H17C 109.5 . .
H17B C17 H17C 109.5 . .
C16 C18 H18A 109.5 . .
C16 C18 H18B 109.5 . .
H18A C18 H18B 109.5 . .
C16 C18 H18C 109.5 . .
H18A C18 H18C 109.5 . .
H18B C18 H18C 109.5 . .
C24 C19 C20 120.7(3) . .
C24 C19 C6 119.1(2) . .
C20 C19 C6 120.2(2) . .
C21 C20 C19 118.3(3) . .
C21 C20 C25 120.3(3) . .
C19 C20 C25 121.4(3) . .
C22 C21 C20 121.2(3) . .
C22 C21 H21 119.4 . .
C20 C21 H21 119.4 . .
C23 C22 C21 120.1(3) . .
C23 C22 H22 120.0 . .
C21 C22 H22 120.0 . .
C22 C23 C24 121.3(3) . .
C22 C23 H23 119.3 . .
C24 C23 H23 119.3 . .
C23 C24 C19 118.4(3) . .
C23 C24 C28 120.0(3) . .
C19 C24 C28 121.6(3) . .
C20 C25 C27 110.4(3) . .
C20 C25 C26 113.7(3) . .
C27 C25 C26 110.1(3) . .
C20 C25 H25 107.4 . .
C27 C25 H25 107.4 . .
C26 C25 H25 107.4 . .
C25 C26 H26A 109.5 . .
C25 C26 H26B 109.5 . .
H26A C26 H26B 109.5 . .
C25 C26 H26C 109.5 . .
H26A C26 H26C 109.5 . .
H26B C26 H26C 109.5 . .
C25 C27 H27A 109.5 . .
C25 C27 H27B 109.5 . .
H27A C27 H27B 109.5 . .
C25 C27 H27C 109.5 . .
H27A C27 H27C 109.5 . .
H27B C27 H27C 109.5 . .
C24 C28 C29 112.2(4) . .
C24 C28 C30 110.5(3) . .
C29 C28 C30 111.1(3) . .
C24 C28 H28 107.6 . .
C29 C28 H28 107.6 . .
C30 C28 H28 107.6 . .
C28 C29 H29A 109.5 . .
C28 C29 H29B 109.5 . .
H29A C29 H29B 109.5 . .
C28 C29 H29C 109.5 . .
H29A C29 H29C 109.5 . .
H29B C29 H29C 109.5 . .
C28 C30 H30A 109.5 . .
C28 C30 H30B 109.5 . .
H30A C30 H30B 109.5 . .
C28 C30 H30C 109.5 . .
H30A C30 H30C 109.5 . .
H30B C30 H30C 109.5 . .

loop_
_geom_bond_atom_site_label_1
_geom_bond_atom_site_label_2
_geom_bond_distance
_geom_bond_site_symmetry_2
Se1 C1 1.930(2) .
Se1 Se2 2.2299(7) .
Se1 Se2 2.2316(8) 2_666
Se2 Se1 2.2316(8) 2_666
Se2 Se2 2.4759(10) 2_666
C1 C2 1.404(4) .
C1 C6 1.409(4) .
C2 C3 1.400(4) .
C2 C7 1.505(4) .
C3 C4 1.396(4) .
C3 H3 0.9500 .
C4 C5 1.393(4) .
C4 H4 0.9500 .
C5 C6 1.395(4) .
C5 H5 0.9500 .
C6 C19 1.499(4) .
C7 C8 1.402(4) .
C7 C12 1.405(4) .
C8 C9 1.403(4) .
C8 C13 1.518(4) .
C9 C10 1.377(5) .
C9 H9 0.9500 .
C10 C11 1.372(5) .
C10 H10 0.9500 .
C11 C12 1.403(4) .
C11 H11 0.9500 .
C12 C16 1.518(4) .
C13 C14 1.522(5) .
C13 C15 1.531(6) .
C13 H13 1.0000 .
C14 H14A 0.9800 .
C14 H14B 0.9800 .
C14 H14C 0.9800 .
C15 H15A 0.9800 .
C15 H15B 0.9800 .
C15 H15C 0.9800 .
C16 C18 1.529(6) .
C16 C17 1.543(5) .
C16 H16 1.0000 .
C17 H17A 0.9800 .
C17 H17B 0.9800 .
C17 H17C 0.9800 .
C18 H18A 0.9800 .
C18 H18B 0.9800 .
C18 H18C 0.9800 .
C19 C24 1.406(4) .
C19 C20 1.410(4) .
C20 C21 1.403(4) .
C20 C25 1.521(5) .
C21 C22 1.375(6) .
C21 H21 0.9500 .
C22 C23 1.375(6) .
C22 H22 0.9500 .
C23 C24 1.400(4) .
C23 H23 0.9500 .
C24 C28 1.517(5) .
C25 C27 1.522(6) .
C25 C26 1.540(5) .
C25 H25 1.0000 .
C26 H26A 0.9800 .
C26 H26B 0.9800 .
C26 H26C 0.9800 .
C27 H27A 0.9800 .
C27 H27B 0.9800 .
C27 H27C 0.9800 .
C28 C29 1.527(6) .
C28 C30 1.530(7) .
C28 H28 1.0000 .
C29 H29A 0.9800 .
C29 H29B 0.9800 .
C29 H29C 0.9800 .
C30 H30A 0.9800 .
C30 H30B 0.9800 .
C30 H30C 0.9800 .

loop_
_geom_torsion_atom_site_label_1
_geom_torsion_atom_site_label_2
_geom_torsion_atom_site_label_3
_geom_torsion_atom_site_label_4
_geom_torsion
C6 C1 C2 C3 0.9(4)
Se1 C1 C2 C3 -170.35(19)
C6 C1 C2 C7 178.5(2)
Se1 C1 C2 C7 7.2(3)
C1 C2 C3 C4 -0.7(4)
C7 C2 C3 C4 -178.4(2)
C2 C3 C4 C5 0.2(4)
C3 C4 C5 C6 0.2(4)
C4 C5 C6 C1 0.0(4)
C4 C5 C6 C19 176.6(3)
C2 C1 C6 C5 -0.5(4)
Se1 C1 C6 C5 170.73(19)
C2 C1 C6 C19 -177.1(2)
Se1 C1 C6 C19 -5.8(3)
C3 C2 C7 C8 93.4(3)
C1 C2 C7 C8 -84.1(3)
C3 C2 C7 C12 -86.6(3)
C1 C2 C7 C12 95.9(3)
C12 C7 C8 C9 0.5(4)
C2 C7 C8 C9 -179.5(3)
C12 C7 C8 C13 178.6(3)
C2 C7 C8 C13 -1.5(4)
C7 C8 C9 C10 0.4(5)
C13 C8 C9 C10 -177.8(3)
C8 C9 C10 C11 -1.1(5)
C9 C10 C11 C12 1.0(5)
C10 C11 C12 C7 -0.2(4)
C10 C11 C12 C16 179.2(3)
C8 C7 C12 C11 -0.6(4)
C2 C7 C12 C11 179.4(3)
C8 C7 C12 C16 -179.9(3)
C2 C7 C12 C16 0.1(4)
C7 C8 C13 C14 136.9(3)
C9 C8 C13 C14 -45.0(4)
C7 C8 C13 C15 -98.2(4)
C9 C8 C13 C15 79.9(4)
C11 C12 C16 C18 -87.4(4)
C7 C12 C16 C18 91.9(3)
C11 C12 C16 C17 36.9(4)
C7 C12 C16 C17 -143.8(3)
C5 C6 C19 C24 -90.4(3)
C1 C6 C19 C24 86.1(3)
C5 C6 C19 C20 89.8(3)
C1 C6 C19 C20 -93.7(3)
C24 C19 C20 C21 -0.3(4)
C6 C19 C20 C21 179.5(3)
C24 C19 C20 C25 177.9(3)
C6 C19 C20 C25 -2.4(4)
C19 C20 C21 C22 0.5(5)
C25 C20 C21 C22 -177.7(3)
C20 C21 C22 C23 -0.6(5)
C21 C22 C23 C24 0.5(5)
C22 C23 C24 C19 -0.3(5)
C22 C23 C24 C28 178.4(3)
C20 C19 C24 C23 0.2(5)
C6 C19 C24 C23 -179.6(3)
C20 C19 C24 C28 -178.5(3)
C6 C19 C24 C28 1.7(5)
C21 C20 C25 C27 89.6(4)
C19 C20 C25 C27 -88.5(3)
C21 C20 C25 C26 -34.7(4)
C19 C20 C25 C26 147.1(3)
C23 C24 C28 C29 50.3(5)
C19 C24 C28 C29 -131.1(3)
C23 C24 C28 C30 -74.3(4)
C19 C24 C28 C30 104.3(4)
